data_7231285
loop_
_publ_author_name
'Li, Shaodong'
'Lu, Liping'
'Zhu, Miaoli'
'Feng, Sisi'
'Su, Feng'
'Zhao, Xuefeng'

_publ_section_title
;
 Exploring the syntheses, structures, topologies, luminescence sensing and
 magnetism of Zn(ii) and Mn(ii) coordination polymers based on a semirigid
 tricarboxylate ligand
;
_journal_issue 36
_journal_name_full CrystEngComm
_journal_page_first 5442
_journal_paper_doi 10.1039/C8CE00947C
_journal_volume 20
_journal_year 2018
_chemical_formula_moiety 'C27 H16 N2 O7 Zn, H2 O'
_chemical_formula_sum 'C27 H18 N2 O8 Zn'
_chemical_formula_weight 563.80
_space_group_crystal_system monoclinic
_space_group_IT_number 14
_space_group_name_Hall '-P 2ybc'
_space_group_name_H-M_alt 'P 1 21/c 1'
_symmetry_space_group_name_Hall '-P 2ybc'
_symmetry_space_group_name_H-M 'P 1 21/c 1'
_atom_sites_solution_hydrogens mixed
_audit_creation_method SHELXL-2016/6
_audit_update_record
;
2018-05-02 deposited with the CCDC.
2018-08-03 downloaded from the CCDC.
;
_cell_angle_alpha 90
_cell_angle_beta 101.036(3)
_cell_angle_gamma 90
_cell_formula_units_Z 4
_cell_length_a 11.8697(9)
_cell_length_b 11.5660(9)
_cell_length_c 16.8792(13)
_cell_measurement_reflns_used 7618
_cell_measurement_temperature 298(2)
_cell_measurement_theta_max 28.26
_cell_measurement_theta_min 2.91
_cell_volume 2274.4(3)
_computing_cell_refinement 'Bruker SAINT'
_computing_data_collection 'Bruker APEX2'
_computing_data_reduction 'Bruker SAINT'
_computing_molecular_graphics 'Bruker SHELXTL'
_computing_publication_material 'Bruker SHELXTL'
_computing_structure_refinement 'SHELXL-2016/6 (Sheldrick, 2016)'
_computing_structure_solution 'SHELXS-97 (Sheldrick, 2008)'
_diffrn_ambient_temperature 298(2)
_diffrn_measured_fraction_theta_full 0.996
_diffrn_measured_fraction_theta_max 0.995
_diffrn_measurement_device_type 'Bruker APEX-II CCD'
_diffrn_measurement_method '\f and \w scans'
_diffrn_radiation_type MoK\a
_diffrn_radiation_wavelength 0.71073
_diffrn_reflns_av_R_equivalents 0.0493
_diffrn_reflns_av_unetI/netI 0.0517
_diffrn_reflns_Laue_measured_fraction_full 0.996
_diffrn_reflns_Laue_measured_fraction_max 0.995
_diffrn_reflns_limit_h_max 13
_diffrn_reflns_limit_h_min -15
_diffrn_reflns_limit_k_max 15
_diffrn_reflns_limit_k_min -15
_diffrn_reflns_limit_l_max 22
_diffrn_reflns_limit_l_min -21
_diffrn_reflns_number 22082
_diffrn_reflns_point_group_measured_fraction_full 0.996
_diffrn_reflns_point_group_measured_fraction_max 0.995
_diffrn_reflns_theta_full 25.242
_diffrn_reflns_theta_max 28.342
_diffrn_reflns_theta_min 2.914
_diffrn_source MoK\a
_exptl_absorpt_coefficient_mu 1.140
_exptl_absorpt_correction_T_max 0.7457
_exptl_absorpt_correction_T_min 0.6660
_exptl_absorpt_correction_type multi-scan
_exptl_crystal_colour colorless
_exptl_crystal_density_diffrn 1.647
_exptl_crystal_description block
_exptl_crystal_F_000 1152
_exptl_crystal_size_max 0.150
_exptl_crystal_size_mid 0.150
_exptl_crystal_size_min 0.100
_refine_diff_density_max 0.884
_refine_diff_density_min -0.751
_refine_diff_density_rms 0.086
_refine_ls_extinction_method none
_refine_ls_goodness_of_fit_ref 1.022
_refine_ls_hydrogen_treatment mixed
_refine_ls_matrix_type full
_refine_ls_number_parameters 346
_refine_ls_number_reflns 5648
_refine_ls_number_restraints 6
_refine_ls_restrained_S_all 1.022
_refine_ls_R_factor_all 0.0795
_refine_ls_R_factor_gt 0.0483
_refine_ls_shift/su_max 0.000
_refine_ls_shift/su_mean 0.000
_refine_ls_structure_factor_coef Fsqd
_refine_ls_weighting_details 'w=1/[\s^2^(Fo^2^)+(0.1000P)^2^+0.3413P] where P=(Fo^2^+2Fc^2^)/3'
_refine_ls_weighting_scheme calc
_refine_ls_wR_factor_gt 0.1422
_refine_ls_wR_factor_ref 0.1601
_reflns_Friedel_coverage 0.000
_reflns_number_gt 4035
_reflns_number_total 5648
_reflns_threshold_expression 'I > 2\s(I)'
_cod_data_source_file c8ce00947c2.cif
_cod_data_source_block complex3
_cod_depositor_comments 'Adding full bibliography for 7231282--7231285.cif.'
_cod_database_code 7231285
_shelx_shelxl_version_number 2016/6
_shelx_space_group_comment
; 
The symmetry employed for this shelxl refinement is uniquely defined 
by the following loop, which should always be used as a source of 
symmetry information in preference to the above space-group names. 
They are only intended as comments. 
;
_shelx_estimated_absorpt_t_min 0.848
_shelx_estimated_absorpt_t_max 0.895

loop_
_space_group_symop_operation_xyz
'x, y, z'
'-x, y+1/2, -z+1/2'
'-x, -y, -z'
'x, -y-1/2, z-1/2'

loop_
_atom_site_label
_atom_site_type_symbol
_atom_site_fract_x
_atom_site_fract_y
_atom_site_fract_z
_atom_site_U_iso_or_equiv
_atom_site_adp_type
_atom_site_occupancy
_atom_site_site_symmetry_order
_atom_site_calc_flag
_atom_site_refinement_flags_posn
_atom_site_refinement_flags_adp
Zn1 Zn 0.34129(3) -0.06659(3) -0.03446(2) 0.02440(14) Uani 1 1 d . .
N1 N 0.3272(2) -0.2276(2) 0.02724(17) 0.0282(6) Uani 1 1 d . .
N2 N 0.1595(2) -0.0983(3) -0.05698(19) 0.0348(7) Uani 1 1 d . .
C1 C 0.0775(4) -0.0348(4) -0.1007(3) 0.0587(13) Uani 1 1 d . .
H1 H 0.086(4) 0.039(5) -0.125(3) 0.070 Uiso 1 1 d . U
C2 C -0.0389(4) -0.0584(5) -0.1067(4) 0.0748(18) Uani 1 1 d . .
H2 H -0.093908 -0.011510 -0.137799 0.090 Uiso 1 1 calc R U
C3 C -0.0714(3) -0.1512(4) -0.0662(3) 0.0616(13) Uani 1 1 d . .
H3 H -0.148780 -0.167127 -0.068690 0.074 Uiso 1 1 calc R U
C4 C 0.0130(3) -0.2224(4) -0.0207(2) 0.0405(9) Uani 1 1 d . .
C5 C -0.0126(3) -0.3232(4) 0.0220(3) 0.0497(11) Uani 1 1 d . .
H5 H -0.088838 -0.342980 0.020744 0.060 Uiso 1 1 calc R U
C6 C 0.0704(4) -0.3893(4) 0.0633(3) 0.0473(10) Uani 1 1 d . .
H6 H 0.051158 -0.454515 0.090095 0.057 Uiso 1 1 calc R U
C7 C 0.1893(3) -0.3609(3) 0.0670(2) 0.0364(8) Uani 1 1 d . .
C8 C 0.2173(3) -0.2607(3) 0.0270(2) 0.0288(7) Uani 1 1 d . .
C9 C 0.1272(3) -0.1910(3) -0.0177(2) 0.0296(7) Uani 1 1 d . .
C10 C 0.2820(4) -0.4278(3) 0.1073(3) 0.0464(10) Uani 1 1 d . .
H10 H 0.268074 -0.495227 0.133903 0.056 Uiso 1 1 calc R U
C11 C 0.4114(3) -0.2930(3) 0.0665(2) 0.0364(8) Uani 1 1 d . .
H11 H 0.486631 -0.270405 0.066668 0.044 Uiso 1 1 calc R U
C12 C 0.3932(4) -0.3938(4) 0.1074(3) 0.0454(10) Uani 1 1 d . .
H12 H 0.454841 -0.437161 0.134196 0.054 Uiso 1 1 calc R U
C13 C 0.4271(3) 0.1086(3) 0.08548(19) 0.0243(6) Uani 1 1 d . .
C14 C 0.4092(2) 0.1760(3) 0.15850(18) 0.0238(6) Uani 1 1 d . .
C15 C 0.3388(3) 0.1286(3) 0.2079(2) 0.0270(7) Uani 1 1 d . .
H15 H 0.310152 0.054139 0.197335 0.032 Uiso 1 1 calc R U
C16 C 0.3110(3) 0.1888(3) 0.2714(2) 0.0284(7) Uani 1 1 d . .
H16 H 0.264147 0.154911 0.303101 0.034 Uiso 1 1 calc R U
C17 C 0.4273(3) 0.3473(3) 0.24367(19) 0.0266(7) Uani 1 1 d . .
H17 H 0.458876 0.420123 0.256377 0.032 Uiso 1 1 calc R U
C18 C 0.3527(3) 0.3010(3) 0.28877(19) 0.0261(6) Uani 1 1 d . .
C19 C 0.3140(3) 0.3696(3) 0.3552(2) 0.0291(7) Uani 1 1 d . .
C20 C 0.4553(2) 0.2862(3) 0.17983(19) 0.0248(6) Uani 1 1 d . .
C21 C 0.6412(3) 0.3348(3) 0.15862(19) 0.0267(7) Uani 1 1 d . .
C22 C 0.7069(3) 0.4164(3) 0.1276(2) 0.0318(7) Uani 1 1 d . .
H22 H 0.671959 0.471454 0.090812 0.038 Uiso 1 1 calc R U
C23 C 0.8240(3) 0.4148(3) 0.1520(2) 0.0363(8) Uani 1 1 d . .
H23 H 0.867915 0.469812 0.131592 0.044 Uiso 1 1 calc R U
C24 C 0.8788(3) 0.3331(3) 0.2064(2) 0.0343(8) Uani 1 1 d . .
C25 C 0.8119(3) 0.2493(4) 0.2342(3) 0.0440(9) Uani 1 1 d . .
H25 H 0.847170 0.192664 0.269541 0.053 Uiso 1 1 calc R U
C26 C 0.6932(3) 0.2489(3) 0.2100(2) 0.0396(9) Uani 1 1 d . .
H26 H 0.649229 0.191648 0.228078 0.047 Uiso 1 1 calc R U
C27 C 1.0040(3) 0.3381(4) 0.2360(2) 0.0400(9) Uani 1 1 d . .
O1 O 0.3573(2) 0.0277(2) 0.06479(14) 0.0340(5) Uani 1 1 d . .
O2 O 0.50539(19) 0.1378(2) 0.04979(14) 0.0326(5) Uani 1 1 d . .
O3 O 0.2416(2) 0.3235(2) 0.39112(15) 0.0376(6) Uani 1 1 d . .
O4 O 0.3557(2) 0.4693(2) 0.36916(15) 0.0358(6) Uani 1 1 d . .
O5 O 0.52371(18) 0.34296(19) 0.13348(14) 0.0290(5) Uani 1 1 d . .
O6 O 1.0392(2) 0.2653(3) 0.29609(18) 0.0554(8) Uani 1 1 d . .
H6A H 1.107118 0.277413 0.315005 0.083 Uiso 1 1 d R U
O7 O 1.0671(2) 0.4038(3) 0.2114(2) 0.0593(9) Uani 1 1 d . .
O8 O 0.3132(6) 0.1395(7) 0.4943(5) 0.190(3) Uani 1 1 d . U
H8A H 0.382773 0.137066 0.511175 0.285 Uiso 1 1 d R U
H8B H 0.299428 0.198427 0.467151 0.285 Uiso 1 1 d R U

loop_
_atom_site_aniso_label
_atom_site_aniso_U_11
_atom_site_aniso_U_22
_atom_site_aniso_U_33
_atom_site_aniso_U_23
_atom_site_aniso_U_13
_atom_site_aniso_U_12
Zn1 0.0241(2) 0.0256(2) 0.0245(2) -0.00024(15) 0.00715(14) -0.00188(15)
N1 0.0277(13) 0.0283(13) 0.0294(14) -0.0026(12) 0.0073(11) -0.0041(11)
N2 0.0273(14) 0.0381(15) 0.0372(17) 0.0054(13) 0.0017(12) -0.0047(13)
C1 0.035(2) 0.059(3) 0.075(3) 0.030(3) -0.007(2) -0.008(2)
C2 0.035(2) 0.072(3) 0.106(5) 0.038(3) -0.015(3) -0.006(2)
C3 0.0273(19) 0.076(3) 0.077(3) 0.012(3) -0.0006(19) -0.009(2)
C4 0.0310(18) 0.048(2) 0.043(2) 0.0010(18) 0.0072(15) -0.0078(17)
C5 0.037(2) 0.056(3) 0.059(3) 0.003(2) 0.0161(18) -0.019(2)
C6 0.052(2) 0.048(2) 0.046(2) 0.0031(19) 0.0171(19) -0.022(2)
C7 0.046(2) 0.0322(17) 0.0325(18) 0.0008(16) 0.0101(15) -0.0079(16)
C8 0.0336(17) 0.0306(16) 0.0231(16) -0.0037(13) 0.0081(12) -0.0061(14)
C9 0.0275(16) 0.0333(17) 0.0279(16) -0.0019(14) 0.0049(12) -0.0060(14)
C10 0.061(3) 0.0323(19) 0.045(2) 0.0109(18) 0.0085(19) -0.0036(19)
C11 0.0318(17) 0.0362(18) 0.040(2) 0.0052(16) 0.0039(14) 0.0012(15)
C12 0.045(2) 0.041(2) 0.048(2) 0.0109(19) 0.0036(18) 0.0070(18)
C13 0.0255(15) 0.0236(14) 0.0241(15) 0.0028(13) 0.0053(12) 0.0053(13)
C14 0.0206(14) 0.0262(15) 0.0247(15) 0.0012(13) 0.0048(11) 0.0018(12)
C15 0.0276(15) 0.0238(15) 0.0309(17) -0.0025(13) 0.0085(13) -0.0048(13)
C16 0.0271(15) 0.0322(17) 0.0280(16) 0.0011(14) 0.0105(12) -0.0035(13)
C17 0.0266(15) 0.0236(14) 0.0293(16) -0.0024(13) 0.0044(12) -0.0037(13)
C18 0.0216(14) 0.0322(16) 0.0241(15) -0.0024(13) 0.0035(11) 0.0014(13)
C19 0.0224(15) 0.0369(18) 0.0261(16) -0.0027(14) -0.0001(12) 0.0039(14)
C20 0.0204(14) 0.0274(15) 0.0273(16) 0.0036(13) 0.0061(11) -0.0012(12)
C21 0.0268(15) 0.0264(15) 0.0280(17) -0.0061(13) 0.0080(12) -0.0037(13)
C22 0.0364(18) 0.0291(17) 0.0318(18) -0.0001(14) 0.0111(14) -0.0076(14)
C23 0.0351(18) 0.0408(19) 0.036(2) -0.0008(16) 0.0139(15) -0.0147(16)
C24 0.0306(17) 0.0410(19) 0.0324(18) -0.0029(16) 0.0092(14) -0.0093(15)
C25 0.0316(18) 0.050(2) 0.048(2) 0.0160(19) 0.0028(16) -0.0037(17)
C26 0.0302(17) 0.041(2) 0.048(2) 0.0141(18) 0.0074(15) -0.0095(15)
C27 0.0275(17) 0.049(2) 0.043(2) -0.0022(18) 0.0073(15) -0.0103(17)
O1 0.0404(13) 0.0357(12) 0.0287(13) -0.0094(11) 0.0133(10) -0.0083(11)
O2 0.0304(12) 0.0317(12) 0.0406(14) 0.0034(11) 0.0191(10) 0.0053(10)
O3 0.0356(13) 0.0453(14) 0.0356(14) -0.0055(12) 0.0157(10) -0.0027(11)
O4 0.0393(14) 0.0361(13) 0.0337(14) -0.0139(11) 0.0117(11) -0.0048(11)
O5 0.0261(11) 0.0296(12) 0.0324(12) 0.0053(10) 0.0085(9) -0.0025(9)
O6 0.0292(13) 0.069(2) 0.064(2) 0.0148(17) -0.0016(13) -0.0135(14)
O7 0.0328(14) 0.082(2) 0.062(2) 0.0179(17) 0.0051(13) -0.0183(15)
O8 0.193(4) 0.182(4) 0.192(4) 0.005(3) 0.030(3) -0.004(3)

loop_
_atom_type_symbol
_atom_type_description
_atom_type_scat_dispersion_real
_atom_type_scat_dispersion_imag
_atom_type_scat_source
C C 0.0033 0.0016 'International Tables Vol C Tables 4.2.6.8 and 6.1.1.4'
H H 0.0000 0.0000 'International Tables Vol C Tables 4.2.6.8 and 6.1.1.4'
N N 0.0061 0.0033 'International Tables Vol C Tables 4.2.6.8 and 6.1.1.4'
O O 0.0106 0.0060 'International Tables Vol C Tables 4.2.6.8 and 6.1.1.4'
Zn Zn 0.2839 1.4301 'International Tables Vol C Tables 4.2.6.8 and 6.1.1.4'

loop_
_geom_angle_atom_site_label_1
_geom_angle_atom_site_label_2
_geom_angle_atom_site_label_3
_geom_angle
_geom_angle_site_symmetry_1
_geom_angle_site_symmetry_3
O1 Zn1 O4 111.54(11) . 4_565
O1 Zn1 O2 112.52(10) . 3_655
O4 Zn1 O2 84.71(10) 4_565 3_655
O1 Zn1 N2 100.04(11) . .
O4 Zn1 N2 100.97(11) 4_565 .
O2 Zn1 N2 142.31(11) 3_655 .
O1 Zn1 N1 94.07(10) . .
O4 Zn1 N1 154.18(11) 4_565 .
O2 Zn1 N1 82.38(10) 3_655 .
N2 Zn1 N1 76.71(11) . .
C11 N1 C8 118.2(3) . .
C11 N1 Zn1 127.9(2) . .
C8 N1 Zn1 113.9(2) . .
C1 N2 C9 117.6(3) . .
C1 N2 Zn1 127.6(3) . .
C9 N2 Zn1 114.7(2) . .
N2 C1 C2 123.0(4) . .
N2 C1 H1 127(3) . .
C2 C1 H1 109(3) . .
C3 C2 C1 119.2(4) . .
C3 C2 H2 120.4 . .
C1 C2 H2 120.4 . .
C2 C3 C4 119.6(4) . .
C2 C3 H3 120.2 . .
C4 C3 H3 120.2 . .
C9 C4 C3 116.9(4) . .
C9 C4 C5 119.5(4) . .
C3 C4 C5 123.6(4) . .
C6 C5 C4 121.5(4) . .
C6 C5 H5 119.2 . .
C4 C5 H5 119.2 . .
C5 C6 C7 120.8(4) . .
C5 C6 H6 119.6 . .
C7 C6 H6 119.6 . .
C10 C7 C8 116.6(3) . .
C10 C7 C6 124.4(4) . .
C8 C7 C6 119.0(3) . .
N1 C8 C7 122.9(3) . .
N1 C8 C9 117.6(3) . .
C7 C8 C9 119.5(3) . .
N2 C9 C4 123.6(3) . .
N2 C9 C8 116.7(3) . .
C4 C9 C8 119.6(3) . .
C12 C10 C7 120.2(4) . .
C12 C10 H10 119.9 . .
C7 C10 H10 119.9 . .
N1 C11 C12 123.5(3) . .
N1 C11 H11 118.2 . .
C12 C11 H11 118.2 . .
C10 C12 C11 118.6(4) . .
C10 C12 H12 120.7 . .
C11 C12 H12 120.7 . .
O2 C13 O1 125.5(3) . .
O2 C13 C14 119.4(3) . .
O1 C13 C14 115.1(3) . .
C15 C14 C20 116.8(3) . .
C15 C14 C13 118.5(3) . .
C20 C14 C13 124.7(3) . .
C16 C15 C14 121.7(3) . .
C16 C15 H15 119.1 . .
C14 C15 H15 119.1 . .
C15 C16 C18 120.5(3) . .
C15 C16 H16 119.7 . .
C18 C16 H16 119.7 . .
C20 C17 C18 120.4(3) . .
C20 C17 H17 119.8 . .
C18 C17 H17 119.8 . .
C17 C18 C16 118.8(3) . .
C17 C18 C19 121.4(3) . .
C16 C18 C19 119.8(3) . .
O4 C19 O3 125.2(3) . .
O4 C19 C18 117.1(3) . .
O3 C19 C18 117.7(3) . .
C17 C20 O5 116.7(3) . .
C17 C20 C14 121.5(3) . .
O5 C20 C14 121.5(3) . .
O5 C21 C26 123.0(3) . .
O5 C21 C22 116.4(3) . .
C26 C21 C22 120.6(3) . .
C23 C22 C21 119.2(3) . .
C23 C22 H22 120.4 . .
C21 C22 H22 120.4 . .
C22 C23 C24 121.8(3) . .
C22 C23 H23 119.1 . .
C24 C23 H23 119.1 . .
C25 C24 C23 118.2(3) . .
C25 C24 C27 121.1(3) . .
C23 C24 C27 120.7(3) . .
C24 C25 C26 121.0(4) . .
C24 C25 H25 119.5 . .
C26 C25 H25 119.5 . .
C21 C26 C25 119.1(3) . .
C21 C26 H26 120.4 . .
C25 C26 H26 120.4 . .
O7 C27 O6 122.9(3) . .
O7 C27 C24 124.4(4) . .
O6 C27 C24 112.6(3) . .
C13 O1 Zn1 126.8(2) . .
C13 O2 Zn1 135.3(2) . 3_655
C19 O4 Zn1 124.9(2) . 4_566
C21 O5 C20 117.2(2) . .
C27 O6 H6A 109.5 . .
H8A O8 H8B 107.6 . .

loop_
_geom_bond_atom_site_label_1
_geom_bond_atom_site_label_2
_geom_bond_distance
_geom_bond_site_symmetry_2
Zn1 O1 1.978(2) .
Zn1 O4 2.012(2) 4_565
Zn1 O2 2.058(2) 3_655
Zn1 N2 2.149(3) .
Zn1 N1 2.156(3) .
N1 C11 1.325(4) .
N1 C8 1.359(4) .
N2 C1 1.326(5) .
N2 C9 1.355(4) .
C1 C2 1.393(6) .
C1 H1 0.96(5) .
C2 C3 1.367(7) .
C2 H2 0.9300 .
C3 C4 1.406(6) .
C3 H3 0.9300 .
C4 C9 1.394(5) .
C4 C5 1.433(5) .
C5 C6 1.334(6) .
C5 H5 0.9300 .
C6 C7 1.439(5) .
C6 H6 0.9300 .
C7 C10 1.410(6) .
C7 C8 1.413(5) .
C8 C9 1.433(5) .
C10 C12 1.377(6) .
C10 H10 0.9300 .
C11 C12 1.393(5) .
C11 H11 0.9300 .
C12 H12 0.9300 .
C13 O2 1.246(4) .
C13 O1 1.254(4) .
C13 C14 1.508(4) .
C14 C15 1.400(4) .
C14 C20 1.406(4) .
C15 C16 1.370(5) .
C15 H15 0.9300 .
C16 C18 1.399(5) .
C16 H16 0.9300 .
C17 C20 1.381(4) .
C17 C18 1.382(4) .
C17 H17 0.9300 .
C18 C19 1.515(4) .
C19 O4 1.259(4) .
C19 O3 1.262(4) .
C20 O5 1.395(4) .
C21 O5 1.381(4) .
C21 C26 1.384(5) .
C21 C22 1.389(4) .
C22 C23 1.372(5) .
C22 H22 0.9300 .
C23 C24 1.389(5) .
C23 H23 0.9300 .
C24 C25 1.389(5) .
C24 C27 1.476(5) .
C25 C26 1.391(5) .
C25 H25 0.9300 .
C26 H26 0.9300 .
C27 O7 1.196(5) .
C27 O6 1.322(5) .
O6 H6A 0.8200 .
O8 H8A 0.8206 .
O8 H8B 0.8202 .

loop_
_geom_hbond_atom_site_label_D
_geom_hbond_atom_site_label_H
_geom_hbond_atom_site_label_A
_geom_hbond_distance_DH
_geom_hbond_distance_HA
_geom_hbond_distance_DA
_geom_hbond_angle_DHA
_geom_hbond_site_symmetry_A
O8 H8B O3 0.82 1.97 2.778(8) 169.3 .
O8 H8A O5 0.82 2.41 3.091(7) 141.5 4_566
O6 H6A O3 0.82 1.92 2.705(4) 159.3 1_655
C22 H22 O8 0.93 2.44 3.280(9) 149.8 2_655
C11 H11 O2 0.93 2.51 2.965(4) 110.4 3_655
C1 H1 O3 0.96(5) 2.41(5) 3.145(5) 132(4) 4_565

loop_
_geom_torsion_atom_site_label_1
_geom_torsion_atom_site_label_2
_geom_torsion_atom_site_label_3
_geom_torsion_atom_site_label_4
_geom_torsion
_geom_torsion_site_symmetry_4
C9 N2 C1 C2 1.1(8) .
Zn1 N2 C1 C2 -175.1(4) .
N2 C1 C2 C3 -0.3(10) .
C1 C2 C3 C4 -1.3(9) .
C2 C3 C4 C9 2.0(7) .
C2 C3 C4 C5 -178.3(5) .
C9 C4 C5 C6 -1.3(7) .
C3 C4 C5 C6 178.9(5) .
C4 C5 C6 C7 0.5(7) .
C5 C6 C7 C10 -178.0(4) .
C5 C6 C7 C8 0.8(6) .
C11 N1 C8 C7 0.4(5) .
Zn1 N1 C8 C7 -177.2(3) .
C11 N1 C8 C9 -178.1(3) .
Zn1 N1 C8 C9 4.2(4) .
C10 C7 C8 N1 -0.9(5) .
C6 C7 C8 N1 -179.8(3) .
C10 C7 C8 C9 177.6(3) .
C6 C7 C8 C9 -1.3(5) .
C1 N2 C9 C4 -0.3(6) .
Zn1 N2 C9 C4 176.3(3) .
C1 N2 C9 C8 178.0(4) .
Zn1 N2 C9 C8 -5.4(4) .
C3 C4 C9 N2 -1.2(6) .
C5 C4 C9 N2 179.0(4) .
C3 C4 C9 C8 -179.4(4) .
C5 C4 C9 C8 0.8(6) .
N1 C8 C9 N2 0.8(5) .
C7 C8 C9 N2 -177.9(3) .
N1 C8 C9 C4 179.1(3) .
C7 C8 C9 C4 0.5(5) .
C8 C7 C10 C12 0.9(6) .
C6 C7 C10 C12 179.8(4) .
C8 N1 C11 C12 0.0(6) .
Zn1 N1 C11 C12 177.3(3) .
C7 C10 C12 C11 -0.5(6) .
N1 C11 C12 C10 0.0(6) .
O2 C13 C14 C15 -166.4(3) .
O1 C13 C14 C15 15.4(4) .
O2 C13 C14 C20 15.7(5) .
O1 C13 C14 C20 -162.4(3) .
C20 C14 C15 C16 3.4(5) .
C13 C14 C15 C16 -174.6(3) .
C14 C15 C16 C18 0.1(5) .
C20 C17 C18 C16 3.4(5) .
C20 C17 C18 C19 -175.6(3) .
C15 C16 C18 C17 -3.5(5) .
C15 C16 C18 C19 175.4(3) .
C17 C18 C19 O4 -2.2(5) .
C16 C18 C19 O4 178.8(3) .
C17 C18 C19 O3 176.7(3) .
C16 C18 C19 O3 -2.2(4) .
C18 C17 C20 O5 174.9(3) .
C18 C17 C20 C14 0.2(5) .
C15 C14 C20 C17 -3.6(4) .
C13 C14 C20 C17 174.3(3) .
C15 C14 C20 O5 -178.1(3) .
C13 C14 C20 O5 -0.2(5) .
O5 C21 C22 C23 178.3(3) .
C26 C21 C22 C23 -3.5(5) .
C21 C22 C23 C24 0.5(6) .
C22 C23 C24 C25 2.1(6) .
C22 C23 C24 C27 -175.7(3) .
C23 C24 C25 C26 -1.7(6) .
C27 C24 C25 C26 176.1(4) .
O5 C21 C26 C25 -178.0(3) .
C22 C21 C26 C25 3.9(6) .
C24 C25 C26 C21 -1.2(6) .
C25 C24 C27 O7 175.8(4) .
C23 C24 C27 O7 -6.5(6) .
C25 C24 C27 O6 -7.4(5) .
C23 C24 C27 O6 170.4(4) .
O2 C13 O1 Zn1 -6.1(5) .
C14 C13 O1 Zn1 171.9(2) .
O1 C13 O2 Zn1 -70.2(5) 3_655
C14 C13 O2 Zn1 111.8(3) 3_655
O3 C19 O4 Zn1 12.6(5) 4_566
C18 C19 O4 Zn1 -168.6(2) 4_566
C26 C21 O5 C20 20.0(5) .
C22 C21 O5 C20 -161.9(3) .
C17 C20 O5 C21 87.8(3) .
C14 C20 O5 C21 -97.5(3) .
